data_2228565
loop_
_publ_author_name
'Choi, Hong Dae'
'Seo, Pil Ja'
'Son, Byeng Wha'
'Lee, Uk'

_publ_section_title
;
 3-(4-Fluorophenylsulfonyl)-2-methylnaphtho[1,2-<i>b</i>]furan
;
_journal_coeditor_code SJ5062
_journal_issue 12
_journal_name_full 'Acta Crystallographica Section E'
_journal_page_first o3302
_journal_paper_doi 10.1107/S1600536810048361
_journal_volume 66
_journal_year 2010
_chemical_formula_iupac 'C19 H13 F O3 S'
_chemical_formula_moiety 'C19 H13 F O3 S'
_chemical_formula_sum 'C19 H13 F O3 S'
_chemical_formula_weight 340.35
_chemical_name_systematic
;
3-(4-Fluorophenylsulfonyl)-2-methylnaphtho[1,2-<i>b</i>]furan
;
_space_group_IT_number 33
_symmetry_cell_setting orthorhombic
_symmetry_space_group_name_Hall 'P 2c -2n'
_symmetry_space_group_name_H-M 'P n a 21'
_atom_sites_solution_hydrogens difmap
_atom_sites_solution_primary direct
_atom_sites_solution_secondary difmap
_cell_angle_alpha 90.00
_cell_angle_beta 90.00
_cell_angle_gamma 90.00
_cell_formula_units_Z 4
_cell_length_a 8.1456(3)
_cell_length_b 18.4472(5)
_cell_length_c 10.3618(4)
_cell_measurement_reflns_used 3161
_cell_measurement_temperature 173(2)
_cell_measurement_theta_max 27.45
_cell_measurement_theta_min 2.25
_cell_volume 1557.00(9)
_computing_cell_refinement '<i>SAINT</i> (Bruker, 2009)'
_computing_data_collection '<i>APEX2</i> (Bruker, 2009)'
_computing_data_reduction '<i>SAINT</i> (Bruker, 2009)'
_computing_molecular_graphics '<i>ORTEP-3</i> (Farrugia, 1997) and <i>DIAMOND</i> (Brandenburg, 1998)'
_computing_publication_material '<i>SHELXL97</i> (Sheldrick, 2008)'
_computing_structure_refinement '<i>SHELXL97</i> (Sheldrick, 2008)'
_computing_structure_solution '<i>SHELXS97</i> (Sheldrick, 2008)'
_diffrn_ambient_temperature 173(2)
_diffrn_detector_area_resol_mean 10.0
_diffrn_measured_fraction_theta_full 0.999
_diffrn_measured_fraction_theta_max 0.999
_diffrn_measurement_device_type 'Bruker SMART APEXII CCD'
_diffrn_measurement_method '\f and \w scans'
_diffrn_radiation_monochromator 'graphite multilayer'
_diffrn_radiation_source 'rotating anode'
_diffrn_radiation_type MoK\a
_diffrn_radiation_wavelength 0.71073
_diffrn_reflns_av_R_equivalents 0.0261
_diffrn_reflns_av_sigmaI/netI 0.0284
_diffrn_reflns_limit_h_max 4
_diffrn_reflns_limit_h_min -10
_diffrn_reflns_limit_k_max 22
_diffrn_reflns_limit_k_min -23
_diffrn_reflns_limit_l_max 13
_diffrn_reflns_limit_l_min -10
_diffrn_reflns_number 7603
_diffrn_reflns_theta_full 27.51
_diffrn_reflns_theta_max 27.51
_diffrn_reflns_theta_min 2.21
_diffrn_standards_number 0
_exptl_absorpt_coefficient_mu 0.233
_exptl_absorpt_correction_T_max 0.7456
_exptl_absorpt_correction_T_min 0.6643
_exptl_absorpt_correction_type multi-scan
_exptl_absorpt_process_details '(SADABS; Bruker, 2009)'
_exptl_crystal_colour colourless
_exptl_crystal_density_diffrn 1.452
_exptl_crystal_density_method 'not measured'
_exptl_crystal_description block
_exptl_crystal_F_000 704
_exptl_crystal_size_max 0.30
_exptl_crystal_size_mid 0.248
_exptl_crystal_size_min 0.124
_refine_diff_density_max 0.248
_refine_diff_density_min -0.233
_refine_ls_abs_structure_details 'Flack (1983), 830 Friedel pairs'
_refine_ls_abs_structure_Flack 0.09(7)
_refine_ls_extinction_method none
_refine_ls_goodness_of_fit_ref 1.045
_refine_ls_hydrogen_treatment constr
_refine_ls_matrix_type full
_refine_ls_number_parameters 218
_refine_ls_number_reflns 2719
_refine_ls_number_restraints 1
_refine_ls_restrained_S_all 1.045
_refine_ls_R_factor_all 0.0336
_refine_ls_R_factor_gt 0.0300
_refine_ls_shift/su_max 0.001
_refine_ls_shift/su_mean 0.000
_refine_ls_structure_factor_coef Fsqd
_refine_ls_weighting_details 'calc w=1/[\s^2^(Fo^2^)+(0.0405P)^2^+0.1905P] where P=(Fo^2^+2Fc^2^)/3'
_refine_ls_weighting_scheme calc
_refine_ls_wR_factor_gt 0.0727
_refine_ls_wR_factor_ref 0.0749
_reflns_number_gt 2502
_reflns_number_total 2719
_reflns_threshold_expression I>2\s(I)
_cod_data_source_file sj5062.cif
_cod_data_source_block I
_cod_database_code 2228565
_cod_database_fobs_code 2228565

loop_
_symmetry_equiv_pos_as_xyz
'x, y, z'
'-x, -y, z+1/2'
'-x+1/2, y+1/2, z+1/2'
'x+1/2, -y+1/2, z'

loop_
_atom_site_type_symbol
_atom_site_label
_atom_site_fract_x
_atom_site_fract_y
_atom_site_fract_z
_atom_site_U_iso_or_equiv
_atom_site_adp_type
_atom_site_calc_flag
_atom_site_refinement_flags
_atom_site_occupancy
_atom_site_disorder_assembly
_atom_site_disorder_group
S S1 0.52554(5) 0.41581(2) 0.52995(6) 0.02619(12) Uani d . 1 . .
F F1 1.07897(19) 0.56345(10) 0.29185(19) 0.0694(5) Uani d . 1 . .
O O1 0.46264(16) 0.22234(6) 0.38327(16) 0.0295(3) Uani d . 1 . .
O O2 0.57654(19) 0.39444(8) 0.65655(16) 0.0367(4) Uani d . 1 . .
O O3 0.38342(15) 0.46132(7) 0.51578(19) 0.0351(4) Uani d . 1 . .
C C1 0.4869(2) 0.33848(9) 0.4394(2) 0.0256(4) Uani d . 1 . .
C C2 0.3939(2) 0.33602(9) 0.3211(2) 0.0262(4) Uani d . 1 . .
C C3 0.3171(2) 0.38737(10) 0.2398(2) 0.0294(5) Uani d . 1 . .
H H3 0.3221 0.4377 0.2585 0.035 Uiso calc R 1 . .
C C4 0.2358(2) 0.36252(10) 0.1336(2) 0.0321(5) Uani d . 1 . .
H H4 0.1835 0.3965 0.0784 0.039 Uiso calc R 1 . .
C C5 0.2264(2) 0.28691(11) 0.1021(2) 0.0316(5) Uani d . 1 . .
C C6 0.1433(3) 0.26263(12) -0.0094(2) 0.0399(6) Uani d . 1 . .
H H6 0.0923 0.2967 -0.0653 0.048 Uiso calc R 1 . .
C C7 0.1359(3) 0.18989(13) -0.0374(3) 0.0475(6) Uani d . 1 . .
H H7 0.0807 0.1740 -0.1130 0.057 Uiso calc R 1 . .
C C8 0.2087(3) 0.13917(11) 0.0444(3) 0.0447(6) Uani d . 1 . .
H H8 0.2016 0.0891 0.0240 0.054 Uiso calc R 1 . .
C C9 0.2901(3) 0.16034(10) 0.1534(3) 0.0371(5) Uani d . 1 . .
H H9 0.3390 0.1253 0.2084 0.044 Uiso calc R 1 . .
C C10 0.3008(2) 0.23490(9) 0.1835(2) 0.0294(5) Uani d . 1 . .
C C11 0.3834(2) 0.26340(9) 0.2913(2) 0.0276(4) Uani d . 1 . .
C C12 0.5250(2) 0.26895(10) 0.4729(2) 0.0286(4) Uani d . 1 . .
C C13 0.6087(3) 0.23448(11) 0.5836(3) 0.0382(5) Uani d . 1 . .
H H13A 0.6786 0.1949 0.5524 0.057 Uiso calc R 1 . .
H H13B 0.5266 0.2151 0.6435 0.057 Uiso calc R 1 . .
H H13C 0.6764 0.2706 0.6281 0.057 Uiso calc R 1 . .
C C14 0.6915(2) 0.45978(9) 0.4545(2) 0.0251(4) Uani d . 1 . .
C C15 0.8504(2) 0.44194(10) 0.4931(2) 0.0304(5) Uani d . 1 . .
H H15 0.8679 0.4059 0.5572 0.036 Uiso calc R 1 . .
C C16 0.9823(3) 0.47724(12) 0.4372(3) 0.0386(5) Uani d . 1 . .
H H16 1.0917 0.4664 0.4624 0.046 Uiso calc R 1 . .
C C17 0.9511(3) 0.52791(13) 0.3451(3) 0.0423(6) Uani d . 1 . .
C C18 0.7955(3) 0.54585(13) 0.3041(3) 0.0455(6) Uani d . 1 . .
H H18 0.7794 0.5813 0.2388 0.055 Uiso calc R 1 . .
C C19 0.6633(3) 0.51109(11) 0.3605(2) 0.0359(5) Uani d . 1 . .
H H19 0.5544 0.5224 0.3346 0.043 Uiso calc R 1 . .

loop_
_atom_site_aniso_label
_atom_site_aniso_U_11
_atom_site_aniso_U_22
_atom_site_aniso_U_33
_atom_site_aniso_U_12
_atom_site_aniso_U_13
_atom_site_aniso_U_23
S1 0.0226(2) 0.02804(19) 0.0279(3) 0.00002(15) 0.0020(3) -0.0023(2)
F1 0.0527(9) 0.1072(12) 0.0483(10) -0.0428(9) 0.0082(9) 0.0102(10)
O1 0.0281(7) 0.0237(6) 0.0368(9) 0.0001(5) 0.0003(6) 0.0019(6)
O2 0.0381(8) 0.0429(7) 0.0291(9) -0.0014(6) 0.0014(8) 0.0032(7)
O3 0.0239(6) 0.0338(6) 0.0477(11) 0.0044(5) 0.0033(8) -0.0078(8)
C1 0.0223(8) 0.0251(8) 0.0293(12) -0.0009(6) 0.0016(9) -0.0008(9)
C2 0.0229(9) 0.0256(8) 0.0301(12) -0.0012(7) 0.0028(9) -0.0025(8)
C3 0.0295(10) 0.0241(8) 0.0344(13) -0.0008(7) 0.0016(9) -0.0006(8)
C4 0.0329(10) 0.0325(8) 0.0310(13) 0.0016(8) 0.0001(10) 0.0035(9)
C5 0.0257(10) 0.0358(10) 0.0332(12) -0.0049(8) 0.0040(9) -0.0025(9)
C6 0.0381(11) 0.0440(12) 0.0375(14) -0.0043(9) 0.0003(10) -0.0036(10)
C7 0.0465(13) 0.0545(14) 0.0416(15) -0.0139(10) 0.0016(13) -0.0153(12)
C8 0.0481(12) 0.0354(9) 0.0506(17) -0.0112(9) 0.0099(14) -0.0125(12)
C9 0.0361(11) 0.0291(9) 0.0459(15) -0.0062(8) 0.0074(11) -0.0035(10)
C10 0.0263(9) 0.0275(9) 0.0346(12) -0.0032(7) 0.0077(9) -0.0040(8)
C11 0.0239(9) 0.0252(8) 0.0338(11) -0.0008(7) 0.0039(9) 0.0013(8)
C12 0.0227(9) 0.0297(9) 0.0335(12) -0.0007(7) 0.0036(9) 0.0019(9)
C13 0.0352(11) 0.0347(10) 0.0448(15) 0.0048(9) -0.0024(11) 0.0075(10)
C14 0.0219(8) 0.0271(8) 0.0263(11) -0.0021(7) 0.0002(8) -0.0029(8)
C15 0.0263(9) 0.0306(9) 0.0343(13) 0.0027(7) -0.0029(8) -0.0025(8)
C16 0.0252(9) 0.0505(12) 0.0400(15) -0.0028(8) -0.0008(10) -0.0093(12)
C17 0.0389(12) 0.0574(13) 0.0307(14) -0.0206(10) 0.0064(11) -0.0057(12)
C18 0.0508(14) 0.0525(12) 0.0333(14) -0.0185(11) -0.0082(12) 0.0124(12)
C19 0.0355(11) 0.0384(9) 0.0339(13) -0.0074(8) -0.0086(10) 0.0057(10)

loop_
_atom_type_symbol
_atom_type_description
_atom_type_scat_dispersion_real
_atom_type_scat_dispersion_imag
_atom_type_scat_source
C C 0.0033 0.0016 'International Tables Vol C Tables 4.2.6.8 and 6.1.1.4'
H H 0.0000 0.0000 'International Tables Vol C Tables 4.2.6.8 and 6.1.1.4'
O O 0.0106 0.0060 'International Tables Vol C Tables 4.2.6.8 and 6.1.1.4'
F F 0.0171 0.0103 'International Tables Vol C Tables 4.2.6.8 and 6.1.1.4'
S S 0.1246 0.1234 'International Tables Vol C Tables 4.2.6.8 and 6.1.1.4'

loop_
_geom_angle_atom_site_label_1
_geom_angle_atom_site_label_2
_geom_angle_atom_site_label_3
_geom_angle_site_symmetry_1
_geom_angle_site_symmetry_3
_geom_angle
_geom_angle_publ_flag
O2 S1 O3 . . 119.22(11) ?
O2 S1 C1 . . 108.75(9) ?
O3 S1 C1 . . 106.18(9) ?
O2 S1 C14 . . 108.11(10) ?
O3 S1 C14 . . 107.71(9) ?
C1 S1 C14 . . 106.15(10) ?
C12 O1 C11 . . 107.39(14) ?
C12 C1 C2 . . 107.83(17) ?
C12 C1 S1 . . 126.42(18) ?
C2 C1 S1 . . 125.49(14) ?
C11 C2 C3 . . 119.37(19) ?
C11 C2 C1 . . 104.71(18) ?
C3 C2 C1 . . 135.91(17) ?
C4 C3 C2 . . 118.08(16) ?
C4 C3 H3 . . 121.0 ?
C2 C3 H3 . . 121.0 ?
C3 C4 C5 . . 122.4(2) ?
C3 C4 H4 . . 118.8 ?
C5 C4 H4 . . 118.8 ?
C6 C5 C10 . . 118.56(18) ?
C6 C5 C4 . . 121.3(2) ?
C10 C5 C4 . . 120.1(2) ?
C7 C6 C5 . . 120.2(2) ?
C7 C6 H6 . . 119.9 ?
C5 C6 H6 . . 119.9 ?
C6 C7 C8 . . 120.6(2) ?
C6 C7 H7 . . 119.7 ?
C8 C7 H7 . . 119.7 ?
C9 C8 C7 . . 121.1(2) ?
C9 C8 H8 . . 119.4 ?
C7 C8 H8 . . 119.4 ?
C8 C9 C10 . . 119.4(2) ?
C8 C9 H9 . . 120.3 ?
C10 C9 H9 . . 120.3 ?
C11 C10 C9 . . 124.7(2) ?
C11 C10 C5 . . 115.16(16) ?
C9 C10 C5 . . 120.2(2) ?
C2 C11 O1 . . 110.52(19) ?
C2 C11 C10 . . 124.85(19) ?
O1 C11 C10 . . 124.62(15) ?
O1 C12 C1 . . 109.55(19) ?
O1 C12 C13 . . 115.41(16) ?
C1 C12 C13 . . 135.0(2) ?
C12 C13 H13A . . 109.5 ?
C12 C13 H13B . . 109.5 ?
H13A C13 H13B . . 109.5 ?
C12 C13 H13C . . 109.5 ?
H13A C13 H13C . . 109.5 ?
H13B C13 H13C . . 109.5 ?
C19 C14 C15 . . 121.31(19) ?
C19 C14 S1 . . 120.18(15) ?
C15 C14 S1 . . 118.50(16) ?
C16 C15 C14 . . 119.3(2) ?
C16 C15 H15 . . 120.3 ?
C14 C15 H15 . . 120.3 ?
C17 C16 C15 . . 118.2(2) ?
C17 C16 H16 . . 120.9 ?
C15 C16 H16 . . 120.9 ?
F1 C17 C16 . . 118.5(2) ?
F1 C17 C18 . . 117.9(2) ?
C16 C17 C18 . . 123.6(2) ?
C17 C18 C19 . . 118.4(2) ?
C17 C18 H18 . . 120.8 ?
C19 C18 H18 . . 120.8 ?
C14 C19 C18 . . 119.2(2) ?
C14 C19 H19 . . 120.4 ?
C18 C19 H19 . . 120.4 ?

loop_
_geom_bond_atom_site_label_1
_geom_bond_atom_site_label_2
_geom_bond_site_symmetry_2
_geom_bond_distance
_geom_bond_publ_flag
S1 O2 . 1.4313(18) ?
S1 O3 . 1.4375(13) ?
S1 C1 . 1.736(2) ?
S1 C14 . 1.7596(19) ?
F1 C17 . 1.348(2) ?
O1 C12 . 1.364(3) ?
O1 C11 . 1.378(3) ?
C1 C12 . 1.365(3) ?
C1 C2 . 1.442(3) ?
C2 C11 . 1.377(2) ?
C2 C3 . 1.414(3) ?
C3 C4 . 1.364(3) ?
C3 H3 . 0.9500 ?
C4 C5 . 1.434(3) ?
C4 H4 . 0.9500 ?
C5 C6 . 1.412(3) ?
C5 C10 . 1.414(3) ?
C6 C7 . 1.374(3) ?
C6 H6 . 0.9500 ?
C7 C8 . 1.395(4) ?
C7 H7 . 0.9500 ?
C8 C9 . 1.366(4) ?
C8 H8 . 0.9500 ?
C9 C10 . 1.413(2) ?
C9 H9 . 0.9500 ?
C10 C11 . 1.406(3) ?
C12 C13 . 1.478(3) ?
C13 H13A . 0.9800 ?
C13 H13B . 0.9800 ?
C13 H13C . 0.9800 ?
C14 C19 . 1.378(3) ?
C14 C15 . 1.394(3) ?
C15 C16 . 1.384(3) ?
C15 H15 . 0.9500 ?
C16 C17 . 1.360(4) ?
C16 H16 . 0.9500 ?
C17 C18 . 1.377(3) ?
C18 C19 . 1.382(3) ?
C18 H18 . 0.9500 ?
C19 H19 . 0.9500 ?

loop_
_geom_hbond_atom_site_label_D
_geom_hbond_atom_site_label_H
_geom_hbond_atom_site_label_A
_geom_hbond_site_symmetry_A
_geom_hbond_distance_DH
_geom_hbond_distance_HA
_geom_hbond_distance_DA
_geom_hbond_angle_DHA
C8 H8 O3 3_544 0.95 2.46 3.379(2) 163.3
C15 H15 F1 2_765 0.95 2.53 3.150(3) 122.7
C16 H16 O3 1_655 0.95 2.44 3.380(2) 169.5
C4 H4 Cg1 2_664 0.95 2.75 3.625(3) 154.3

loop_
_geom_torsion_atom_site_label_1
_geom_torsion_atom_site_label_2
_geom_torsion_atom_site_label_3
_geom_torsion_atom_site_label_4
_geom_torsion_site_symmetry_1
_geom_torsion_site_symmetry_2
_geom_torsion_site_symmetry_3
_geom_torsion_site_symmetry_4
_geom_torsion
_geom_torsion_publ_flag
O2 S1 C1 C12 . . . . -10.6(2) ?
O3 S1 C1 C12 . . . . -140.05(17) ?
C14 S1 C1 C12 . . . . 105.50(18) ?
O2 S1 C1 C2 . . . . 162.76(16) ?
O3 S1 C1 C2 . . . . 33.3(2) ?
C14 S1 C1 C2 . . . . -81.12(18) ?
C12 C1 C2 C11 . . . . -0.3(2) ?
S1 C1 C2 C11 . . . . -174.67(15) ?
C12 C1 C2 C3 . . . . 178.4(2) ?
S1 C1 C2 C3 . . . . 4.0(3) ?
C11 C2 C3 C4 . . . . -0.4(3) ?
C1 C2 C3 C4 . . . . -178.9(2) ?
C2 C3 C4 C5 . . . . -0.2(3) ?
C3 C4 C5 C6 . . . . -179.1(2) ?
C3 C4 C5 C10 . . . . 1.0(3) ?
C10 C5 C6 C7 . . . . -0.1(3) ?
C4 C5 C6 C7 . . . . -180.0(2) ?
C5 C6 C7 C8 . . . . 0.6(4) ?
C6 C7 C8 C9 . . . . -0.5(4) ?
C7 C8 C9 C10 . . . . -0.1(3) ?
C8 C9 C10 C11 . . . . -178.9(2) ?
C8 C9 C10 C5 . . . . 0.7(3) ?
C6 C5 C10 C11 . . . . 179.01(19) ?
C4 C5 C10 C11 . . . . -1.1(3) ?
C6 C5 C10 C9 . . . . -0.6(3) ?
C4 C5 C10 C9 . . . . 179.30(19) ?
C3 C2 C11 O1 . . . . -178.73(17) ?
C1 C2 C11 O1 . . . . 0.2(2) ?
C3 C2 C11 C10 . . . . 0.2(3) ?
C1 C2 C11 C10 . . . . 179.16(19) ?
C12 O1 C11 C2 . . . . -0.1(2) ?
C12 O1 C11 C10 . . . . -179.04(19) ?
C9 C10 C11 C2 . . . . -179.9(2) ?
C5 C10 C11 C2 . . . . 0.6(3) ?
C9 C10 C11 O1 . . . . -1.1(3) ?
C5 C10 C11 O1 . . . . 179.34(18) ?
C11 O1 C12 C1 . . . . -0.1(2) ?
C11 O1 C12 C13 . . . . 177.31(18) ?
C2 C1 C12 O1 . . . . 0.2(2) ?
S1 C1 C12 O1 . . . . 174.55(14) ?
C2 C1 C12 C13 . . . . -176.4(2) ?
S1 C1 C12 C13 . . . . -2.1(3) ?
O2 S1 C14 C19 . . . . -152.63(17) ?
O3 S1 C14 C19 . . . . -22.6(2) ?
C1 S1 C14 C19 . . . . 90.83(18) ?
O2 S1 C14 C15 . . . . 26.78(19) ?
O3 S1 C14 C15 . . . . 156.85(16) ?
C1 S1 C14 C15 . . . . -89.76(18) ?
C19 C14 C15 C16 . . . . 1.0(3) ?
S1 C14 C15 C16 . . . . -178.42(17) ?
C14 C15 C16 C17 . . . . -0.6(3) ?
C15 C16 C17 F1 . . . . 178.8(2) ?
C15 C16 C17 C18 . . . . -0.2(4) ?
F1 C17 C18 C19 . . . . -178.3(2) ?
C16 C17 C18 C19 . . . . 0.7(4) ?
C15 C14 C19 C18 . . . . -0.5(3) ?
S1 C14 C19 C18 . . . . 178.88(18) ?
C17 C18 C19 C14 . . . . -0.3(4) ?

loop_
_cod_related_entry_id
_cod_related_entry_database
_cod_related_entry_code
1 ChemSpider 30656392
